data_7236472
loop_
_publ_author_name
'von Arx, Tobias'
'Szentkuti, Alexander'
'Zehnder, Thomas N.'
'Blacque, Olivier'
'Venkatesan, Koushik'

_publ_section_title
;
 Stable N-heterocyclic carbene (NHC) cyclometalated (C^C) gold(iii)
 complexes as blue--blue green phosphorescence emitters
;
_journal_issue 15
_journal_name_full 'Journal of Materials Chemistry C'
_journal_page_first 3765
_journal_paper_doi 10.1039/C6TC05551F
_journal_volume 5
_journal_year 2017
_chemical_formula_moiety '4(C30 H15 Au F6 N2 O), C H2 Cl2'
_chemical_formula_sum 'C121 H62 Au4 Cl2 F24 N8 O4'
_chemical_formula_weight 3006.55
_chemical_name_systematic
'(3,4-dibenzofurandiyl(3-methyl-1H-imidazol-2-ylidene))-pentafluorophenyl-(4-fluorophenylethynyl)-gold(iii) dichloromethane solvate 4:1'
_space_group_crystal_system monoclinic
_space_group_IT_number 14
_space_group_name_Hall '-P 2yn'
_space_group_name_H-M_alt 'P 1 21/n 1'
_atom_sites_solution_hydrogens geom
_audit_creation_date 2015-11-26
_audit_creation_method
;
Olex2 1.2
(compiled 2015.09.30 svn.r3233 for OlexSys, GUI svn.r5103)
;
_audit_update_record
;
2016-12-14 deposited with the CCDC.
2017-03-15 downloaded from the CCDC.
;
_cell_angle_alpha 90
_cell_angle_beta 93.587(3)
_cell_angle_gamma 90
_cell_formula_units_Z 2
_cell_length_a 14.9429(4)
_cell_length_b 13.3830(4)
_cell_length_c 27.7426(13)
_cell_measurement_reflns_used 14699
_cell_measurement_temperature 183(1)
_cell_measurement_theta_max 75.8
_cell_measurement_theta_min 3.3
_cell_volume 5537.1(3)
_computing_cell_refinement 'CrysAlisPro 1.171.38.41 (Rigaku OD, 2015)'
_computing_data_collection 'CrysAlisPro 1.171.38.41 (Rigaku OD, 2015)'
_computing_data_reduction 'CrysAlisPro 1.171.38.41 (Rigaku OD, 2015)'
_computing_molecular_graphics 'Olex2 (Dolomanov et al., 2009)'
_computing_publication_material 'Olex2 (Dolomanov et al., 2009)'
_computing_structure_refinement 'ShelXL 2014/7 (Sheldrick, 2015)'
_computing_structure_solution 'ShelXT (Sheldrick, 2015)'
_diffrn_ambient_environment N~2~
_diffrn_ambient_temperature 183(1)
_diffrn_detector 'CCD plate'
_diffrn_detector_area_resol_mean 5.1900
_diffrn_detector_type Atlas
_diffrn_measured_fraction_theta_full 0.992
_diffrn_measured_fraction_theta_max 0.992
_diffrn_measurement_details
;
List of Runs (angles in degrees, time in seconds):

  # Type    Start    End  Width  t~exp~   \w     \q     \k     \f   Frames
#--------------------------------------------------------------------------
  1  \w   -117.00 -14.60   0.80    5.00    --  -40.39 -37.00  30.00  128
  2  \w    -61.00 -33.00   0.80    5.00    --  -40.39  37.00  90.00   35
  3  \w     37.00  90.60   0.80    5.00    --   40.39-125.00  90.00   67
  4  \w      8.00  73.60   0.80    5.00    --   40.39 -99.00 -90.00   82
  5  \w      2.00  43.60   0.80    5.00    --   40.39 -99.00   0.00   52
  6  \w     12.00  39.20   0.80    5.00    --   40.39 -99.00-120.00   34
  7  \w     40.00  67.20   0.80   20.00    --  113.00 -45.00 150.00   34
  8  \w    135.00 163.00   0.80   20.00    --  113.00  61.00  90.00   35
  9  \w    127.60 178.00   0.80   20.00    --  113.00  35.00  -7.06   63
 10  \w     84.00 144.00   0.80   20.00    --  113.00  57.00 161.31   75
 11  \w     88.00 103.20   0.80   20.00    --  113.00 -77.00-180.00   19
 12  \w    101.00 129.00   0.80   20.00    --  113.00 111.00  90.00   35
 13  \w     83.00 123.00   0.80   20.00    --  113.00  66.00   3.30   50
 14  \w     29.00  95.40   0.80   20.00    --  113.00 -94.00-150.00   83
 15  \w    110.00 142.80   0.80   20.00    --  113.00 -61.00-150.00   41
 16  \w     84.00 111.20   0.80   20.00    --  113.00  61.00  90.00   34
 17  \w     65.00  92.20   0.80   20.00    --  113.00 -61.00-150.00   34
 18  \w     59.00 107.00   0.80   20.00    --  113.00 178.00  60.00   60
 19  \w     87.00 118.20   0.80   20.00    --  113.00  58.00 134.11   39
 20  \w     74.00 144.40   0.80   20.00    --  113.00 -69.00 -16.56   88
 21  \w     87.00 151.00   0.80   20.00    --  113.00  50.00 124.58   80
 22  \w     85.00 101.80   0.80   20.00    --  113.00-111.00 -30.00   21
 23  \w    148.00 176.00   0.80   20.00    --  113.00  33.00-144.54   35
 24  \w     70.00 105.20   0.80   20.00    --  113.00 -15.00-180.00   44
 25  \w    125.00 173.00   0.80   20.00    --  113.00 -15.00-180.00   60
 26  \w     60.00  87.20   0.80   20.00    --  113.00 -94.00-180.00   34
 27  \w     36.00  72.00   0.80   20.00    --  113.00-111.00-180.00   45
 28  \w     94.00 121.20   0.80   20.00    --  113.00  61.00-180.00   34
 29  \w    152.00 178.40   0.80   20.00    --  113.00  61.00-180.00   33
 30  \w     84.00 112.00   0.80   20.00    --  113.00  61.00 -60.00   35
 31  \w     83.00 139.00   0.80   20.00    --  113.00 -45.00 150.00   70
 32  \w     64.00  95.20   0.80   20.00    --  113.00-111.00 120.00   39
 33  \w     57.00  84.20   0.80   20.00    --  113.00 178.00-180.00   34
 34  \w     90.00 125.20   0.80   20.00    --  113.00  45.00 -30.00   44
 35  \w     46.00  73.20   0.80   20.00    --  113.00 -45.00  30.00   34
 36  \w     41.00  73.00   0.80   20.00    --  113.00 -94.00-120.00   40
;
_diffrn_measurement_device 'four-circle diffractometer'
_diffrn_measurement_device_type 'SuperNova, Dual, Cu at zero, Atlas'
_diffrn_measurement_method '\w scans'
_diffrn_orient_matrix_type 'CrysAlisPro convention (1999, Acta A55, 543-557)'
_diffrn_orient_matrix_UB_11 -0.0838985000
_diffrn_orient_matrix_UB_12 -0.0312416000
_diffrn_orient_matrix_UB_13 0.0258527000
_diffrn_orient_matrix_UB_21 0.0321277000
_diffrn_orient_matrix_UB_22 0.0632238000
_diffrn_orient_matrix_UB_23 0.0441529000
_diffrn_orient_matrix_UB_31 -0.0510591000
_diffrn_orient_matrix_UB_32 0.0910574000
_diffrn_orient_matrix_UB_33 -0.0217386000
_diffrn_radiation_monochromator mirror
_diffrn_radiation_probe x-ray
_diffrn_radiation_type CuK\a
_diffrn_radiation_wavelength 1.54184
_diffrn_reflns_av_R_equivalents 0.0583
_diffrn_reflns_av_unetI/netI 0.0434
_diffrn_reflns_Laue_measured_fraction_full 0.992
_diffrn_reflns_Laue_measured_fraction_max 0.992
_diffrn_reflns_limit_h_max 17
_diffrn_reflns_limit_h_min -18
_diffrn_reflns_limit_k_max 16
_diffrn_reflns_limit_k_min -16
_diffrn_reflns_limit_l_max 33
_diffrn_reflns_limit_l_min -33
_diffrn_reflns_number 39541
_diffrn_reflns_point_group_measured_fraction_full 0.992
_diffrn_reflns_point_group_measured_fraction_max 0.992
_diffrn_reflns_theta_full 67.684
_diffrn_reflns_theta_max 68.247
_diffrn_reflns_theta_min 3.192
_diffrn_source 'micro-focus sealed X-ray tube'
_diffrn_source_type 'SuperNova (Cu) X-ray Source'
_exptl_absorpt_coefficient_mu 11.036
_exptl_absorpt_correction_T_max 0.816
_exptl_absorpt_correction_T_min 0.231
_exptl_absorpt_correction_type analytical
_exptl_absorpt_process_details
;
CrysAlisPro 1.171.38.41 (Rigaku Oxford Diffraction, 2015)
Analytical numeric absorption correction using a multifaceted crystal
model based on expressions derived by R.C. Clark & J.S. Reid.
(Clark, R. C. & Reid, J. S. (1995). Acta Cryst. A51, 887-897)
Empirical absorption correction using spherical harmonics,
 implemented in SCALE3 ABSPACK scaling algorithm.
;
_exptl_crystal_colour colourless
_exptl_crystal_density_diffrn 1.803
_exptl_crystal_description needle
_exptl_crystal_F_000 2884
_exptl_crystal_preparation ', Luminescent'
_exptl_crystal_size_max 0.27
_exptl_crystal_size_mid 0.07
_exptl_crystal_size_min 0.02
_refine_diff_density_max 3.360
_refine_diff_density_min -2.580
_refine_diff_density_rms 0.211
_refine_ls_extinction_method none
_refine_ls_goodness_of_fit_ref 1.047
_refine_ls_hydrogen_treatment constr
_refine_ls_matrix_type full
_refine_ls_number_parameters 715
_refine_ls_number_reflns 10053
_refine_ls_number_restraints 114
_refine_ls_restrained_S_all 1.041
_refine_ls_R_factor_all 0.0837
_refine_ls_R_factor_gt 0.0732
_refine_ls_shift/su_max 0.001
_refine_ls_shift/su_mean 0.000
_refine_ls_structure_factor_coef Fsqd
_refine_ls_weighting_details 'w=1/[\s^2^(Fo^2^)+(0.1291P)^2^+32.9302P] where P=(Fo^2^+2Fc^2^)/3'
_refine_ls_weighting_scheme calc
_refine_ls_wR_factor_gt 0.2042
_refine_ls_wR_factor_ref 0.2139
_reflns_Friedel_coverage 0.000
_reflns_number_gt 8391
_reflns_number_total 10053
_reflns_threshold_expression 'I > 2\s(I)'
_cod_data_source_file c6tc05551f2.cif
_cod_data_source_block 2c_CCDC-1497784
_cod_database_code 7236472
_shelx_space_group_comment
;
The symmetry employed for this shelxl refinement is uniquely defined
by the following loop, which should always be used as a source of
symmetry information in preference to the above space-group names.
They are only intended as comments.
;
_olex2_refinement_description
;
1. Fixed Uiso
 At 1.2 times of:
  All C(H) groups, All C(H,H) groups
 At 1.5 times of:
  All C(H,H,H) groups
2. Restrained distances
 Cl1-C61 = Cl2-C61 = Cl3-C62 = Cl4-C62
 1.76 with sigma of 0.01
 C41A-C42A = C42A-C43A = C43A-C44A = C44A-C45A = C45A-C46A = C46A-C41A
 1.4 with sigma of 0.005
 C41B-C42B = C42B-C43B = C43B-C44B = C44B-C45B = C45B-C46B = C46B-C41B
 1.4 with sigma of 0.005
 Cl3-Cl4
 2.9 with sigma of 0.01
 C38-C41A \\sim C38-C41B
 with sigma of 0.005
 O2A-C46A \\sim O2A-C39 \\sim O2B-C39 \\sim O2B-C46B
 with sigma of 0.005
3. Uiso/Uaniso restraints and constraints
Uanis(Cl1) = Uanis(Cl2) = Uanis(C61) = Uanis(Cl4) = Uanis(Cl3) = Uanis(C62)
Uanis(O2B) = Uanis(C37) = Uanis(C38) = Uanis(C39) = Uanis(C46A) = Uanis(C45A) =
Uanis(C44A) = Uanis(C43A) = Uanis(C42A) = Uanis(C41A) = Uanis(C46B) =
Uanis(C45B) = Uanis(C44B) = Uanis(C43B) = Uanis(C42B) = Uanis(C41B) = Uanis(O2A)
4. Rigid body (RIGU) restrains
 C49, C50, C51, C52, C53, C54
 with sigma for 1-2 distances of 0.002 and sigma for 1-3 distances of 0.002
 Cl1, Cl2, C61
 with sigma for 1-2 distances of 0.002 and sigma for 1-3 distances of 0.002
 Cl1, Cl2, C61, C62, Cl3, Cl4
 with sigma for 1-2 distances of 0.002 and sigma for 1-3 distances of 0.002
 C41A, C42A, C43A, C44A, C45A, C46A
 with sigma for 1-2 distances of 0.004 and sigma for 1-3 distances of 0.004
5. Others
 Sof(O2B)=Sof(C41B)=Sof(C42B)=Sof(H42B)=Sof(C43B)=Sof(H43B)=Sof(C44B)=
 Sof(H44B)=Sof(C45B)=Sof(H45B)=Sof(C46B)=1-FVAR(1)
 Sof(O2A)=Sof(C41A)=Sof(C42A)=Sof(H42A)=Sof(C43A)=Sof(H43A)=Sof(C44A)=
 Sof(H44A)=Sof(C46A)=Sof(C45A)=Sof(H45A)=FVAR(1)
 Fixed Sof: Cl1(0.25) Cl2(0.25) C61(0.25) H61A(0.25) H61B(0.25) C62(0.25)
 H62A(0.25) H62B(0.25) Cl3(0.25) Cl4(0.25)
6.a Secondary CH2 refined with riding coordinates:
 C61(H61A,H61B), C62(H62A,H62B)
6.b Aromatic/amide H refined with riding coordinates:
 C2(H2), C3(H3), C6(H6), C7(H7), C12(H12), C13(H13), C14(H14), C15(H15),
 C20(H20), C21(H21), C23(H23), C24(H24), C32(H32), C33(H33), C36(H36), C37(H37),
  C50(H50), C51(H51), C53(H53), C54(H54), C42A(H42A), C43A(H43A), C44A(H44A),
 C45A(H45A), C42B(H42B), C43B(H43B), C44B(H44B), C45B(H45B)
6.c Idealised Me refined as rotating group:
 C4(H4A,H4B,H4C), C34(H34A,H34B,H34C)
;
_shelx_shelxl_version_number 2014/7

loop_
_space_group_symop_operation_xyz
'x, y, z'
'-x+1/2, y+1/2, -z+1/2'
'-x, -y, -z'
'x-1/2, -y-1/2, z-1/2'

loop_
_atom_site_label
_atom_site_type_symbol
_atom_site_fract_x
_atom_site_fract_y
_atom_site_fract_z
_atom_site_U_iso_or_equiv
_atom_site_adp_type
_atom_site_occupancy
_atom_site_site_symmetry_order
_atom_site_calc_flag
_atom_site_refinement_flags_posn
_atom_site_refinement_flags_adp
_atom_site_refinement_flags_occupancy
_atom_site_disorder_assembly
_atom_site_disorder_group
Au1 Au 1.07980(3) 0.44688(3) 0.67876(2) 0.05184(17) Uani 1 1 d . . . . .
F1 F 0.5367(5) 0.4618(9) 0.7770(4) 0.111(3) Uani 1 1 d . . . . .
F2 F 0.9450(5) 0.5713(6) 0.6022(3) 0.077(2) Uani 1 1 d . . . . .
F3 F 0.8700(5) 0.5220(8) 0.5156(3) 0.093(3) Uani 1 1 d . . . . .
F4 F 0.9124(7) 0.3494(9) 0.4726(3) 0.108(3) Uani 1 1 d . . . . .
F5 F 1.0303(9) 0.2203(8) 0.5183(4) 0.113(4) Uani 1 1 d . . . . .
F6 F 1.1072(7) 0.2657(6) 0.6064(3) 0.084(2) Uani 1 1 d . . . . .
O1 O 1.3603(5) 0.4597(6) 0.8083(3) 0.061(2) Uani 1 1 d . . . . .
N1 N 1.2686(6) 0.4529(6) 0.7090(3) 0.050(2) Uani 1 1 d . . . . .
N2 N 1.2682(7) 0.4561(8) 0.6319(4) 0.061(2) Uani 1 1 d . . . . .
C1 C 1.2122(7) 0.4514(7) 0.6673(4) 0.051(2) Uani 1 1 d . . . . .
C2 C 1.3557(7) 0.4553(8) 0.6978(5) 0.057(3) Uani 1 1 d . . . . .
H2 H 1.4055 0.4552 0.7196 0.068 Uiso 1 1 calc R . . . .
C3 C 1.3570(8) 0.4578(10) 0.6513(5) 0.063(3) Uani 1 1 d . . . . .
H3 H 1.4080 0.4603 0.6338 0.076 Uiso 1 1 calc R . . . .
C4 C 1.2413(10) 0.4656(13) 0.5803(5) 0.080(4) Uani 1 1 d . . . . .
H4A H 1.2450 0.4015 0.5650 0.121 Uiso 1 1 calc GR . . . .
H4B H 1.2805 0.5117 0.5656 0.121 Uiso 1 1 calc GR . . . .
H4C H 1.1808 0.4898 0.5765 0.121 Uiso 1 1 calc GR . . . .
C5 C 1.1303(8) 0.4590(8) 0.7499(5) 0.059(3) Uani 1 1 d . . . . .
C6 C 1.0861(8) 0.4671(9) 0.7913(4) 0.056(3) Uani 1 1 d . . . . .
H6 H 1.0238 0.4706 0.7887 0.068 Uiso 1 1 calc R . . . .
C7 C 1.1288(9) 0.4706(9) 0.8367(5) 0.064(3) Uani 1 1 d . . . . .
H7 H 1.0964 0.4732 0.8642 0.077 Uiso 1 1 calc R . . . .
C8 C 1.2235(8) 0.4699(8) 0.8401(5) 0.058(3) Uani 1 1 d . . . . .
C9 C 1.2690(8) 0.4632(8) 0.7983(5) 0.058(3) Uani 1 1 d . . . . .
C10 C 1.2257(7) 0.4571(8) 0.7534(4) 0.050(2) Uani 1 1 d . . . . .
C11 C 1.2919(10) 0.4689(12) 0.8788(5) 0.076(4) Uani 1 1 d . . . . .
C12 C 1.2906(15) 0.4673(18) 0.9298(7) 0.117(7) Uani 1 1 d . . . . .
H12 H 1.2369 0.4688 0.9450 0.141 Uiso 1 1 calc R . . . .
C13 C 1.3717(17) 0.464(3) 0.9560(8) 0.149(11) Uani 1 1 d . . . . .
H13 H 1.3730 0.4633 0.9896 0.179 Uiso 1 1 calc R . . . .
C14 C 1.4468(19) 0.460(3) 0.9344(9) 0.166(13) Uani 1 1 d . . . . .
H14 H 1.4998 0.4591 0.9539 0.199 Uiso 1 1 calc R . . . .
C15 C 1.4541(12) 0.4588(16) 0.8832(6) 0.101(6) Uani 1 1 d . . . . .
H15 H 1.5086 0.4554 0.8688 0.121 Uiso 1 1 calc R . . . .
C16 C 1.3731(10) 0.4626(12) 0.8577(6) 0.080(4) Uani 1 1 d . . . . .
C17 C 0.9540(7) 0.4463(10) 0.6982(5) 0.059(3) Uani 1 1 d . . . . .
C18 C 0.8789(9) 0.4498(9) 0.7106(5) 0.066(3) Uani 1 1 d . . . . .
C19 C 0.7901(7) 0.4548(10) 0.7277(5) 0.064(3) Uani 1 1 d . . . . .
C20 C 0.7771(8) 0.4619(11) 0.7747(6) 0.075(4) Uani 1 1 d . . . . .
H20 H 0.8272 0.4656 0.7963 0.089 Uiso 1 1 calc R . . . .
C21 C 0.6916(10) 0.4642(12) 0.7935(7) 0.084(4) Uani 1 1 d . . . . .
H21 H 0.6838 0.4682 0.8264 0.101 Uiso 1 1 calc R . . . .
C22 C 0.6212(8) 0.4600(11) 0.7599(7) 0.080(4) Uani 1 1 d . . . . .
C23 C 0.6295(8) 0.4561(13) 0.7119(7) 0.085(5) Uani 1 1 d . . . . .
H23 H 0.5789 0.4561 0.6906 0.102 Uiso 1 1 calc R . . . .
C24 C 0.7149(10) 0.4519(13) 0.6946(7) 0.087(5) Uani 1 1 d . . . . .
H24 H 0.7221 0.4473 0.6616 0.104 Uiso 1 1 calc R . . . .
C25 C 1.0290(7) 0.4204(9) 0.6080(5) 0.060(3) Uani 1 1 d . . . . .
C26 C 0.9689(8) 0.4832(10) 0.5833(5) 0.065(3) Uani 1 1 d . . . . .
C27 C 0.9302(9) 0.4626(13) 0.5387(5) 0.077(4) Uani 1 1 d . . . . .
C28 C 0.9491(10) 0.3719(14) 0.5177(5) 0.081(4) Uani 1 1 d . . . . .
C29 C 1.0099(11) 0.3076(13) 0.5398(6) 0.085(4) Uani 1 1 d . . . . .
C30 C 1.0486(10) 0.3326(11) 0.5847(5) 0.075(4) Uani 1 1 d . . . . .
Au2 Au 0.40997(3) 0.71957(3) 0.63810(2) 0.05339(17) Uani 1 1 d . . . . .
F7 F 0.1809(10) 0.8098(10) 0.3453(4) 0.139(5) Uani 1 1 d . . . . .
F8 F 0.5576(6) 0.8979(7) 0.6245(4) 0.103(3) Uani 1 1 d . . . . .
F9 F 0.7229(7) 0.8946(9) 0.5937(5) 0.132(4) Uani 1 1 d . . . . .
F10 F 0.8018(7) 0.7230(9) 0.5705(5) 0.127(4) Uani 1 1 d . . . . .
F11 F 0.7092(8) 0.5489(8) 0.5767(6) 0.134(5) Uani 1 1 d . . . . .
F12 F 0.5430(6) 0.5489(6) 0.6074(4) 0.098(3) Uani 1 1 d . . . . .
N3 N 0.3573(7) 0.7047(7) 0.7358(4) 0.058(2) Uani 1 1 d . . . . .
N4 N 0.5007(8) 0.7080(8) 0.7439(4) 0.065(3) Uani 1 1 d . . . . .
C31 C 0.4336(8) 0.7099(8) 0.7118(4) 0.052(2) Uani 1 1 d . . . . .
C32 C 0.3800(11) 0.6986(9) 0.7837(5) 0.069(3) Uani 1 1 d . . . . .
H32 H 0.3403 0.6921 0.8080 0.083 Uiso 1 1 calc R . . . .
C33 C 0.4708(11) 0.7036(10) 0.7902(5) 0.071(3) Uani 1 1 d . . . . .
H33 H 0.5053 0.7040 0.8193 0.085 Uiso 1 1 calc R . . . .
C34 C 0.5966(10) 0.7180(11) 0.7355(6) 0.078(4) Uani 1 1 d . . . . .
H34A H 0.6152 0.6623 0.7168 0.117 Uiso 1 1 calc GR . . . .
H34B H 0.6308 0.7192 0.7660 0.117 Uiso 1 1 calc GR . . . .
H34C H 0.6063 0.7789 0.7184 0.117 Uiso 1 1 calc GR . . . .
C35 C 0.2801(8) 0.7118(8) 0.6588(5) 0.054(3) Uani 1 1 d . . . . .
C36 C 0.1999(8) 0.7114(10) 0.6303(6) 0.069(3) Uani 1 1 d . . . . .
H36 H 0.2023 0.7123 0.5969 0.083 Uiso 1 1 calc R . . . .
C37 C 0.1166(10) 0.7097(9) 0.6500(6) 0.0736(16) Uani 1 1 d . . . . .
H37 H 0.0643 0.7105 0.6300 0.088 Uiso 1 1 calc R . . . .
C38 C 0.1123(10) 0.7068(9) 0.7001(6) 0.0736(16) Uani 1 1 d D . . . .
C39 C 0.1897(10) 0.7066(9) 0.7288(5) 0.0736(16) Uani 1 1 d D . . . .
C40 C 0.2737(8) 0.7061(7) 0.7092(5) 0.059(3) Uani 1 1 d . . . . .
C47 C 0.3677(8) 0.7319(10) 0.5687(5) 0.062(3) Uani 1 1 d . . . . .
C48 C 0.3387(9) 0.7445(10) 0.5293(5) 0.066(3) Uani 1 1 d . . . . .
C49 C 0.2985(9) 0.7599(11) 0.4813(5) 0.069(3) Uani 1 1 d . U . . .
C50 C 0.2573(11) 0.6862(13) 0.4552(5) 0.083(4) Uani 1 1 d . U . . .
H50 H 0.2543 0.6226 0.4685 0.099 Uiso 1 1 calc R . . . .
C51 C 0.2186(13) 0.7033(14) 0.4082(6) 0.096(5) Uani 1 1 d . U . . .
H51 H 0.1913 0.6513 0.3906 0.115 Uiso 1 1 calc R . . . .
C52 C 0.2215(16) 0.7932(14) 0.3896(6) 0.102(6) Uani 1 1 d . U . . .
C53 C 0.269(2) 0.8694(17) 0.4125(7) 0.146(11) Uani 1 1 d . U . . .
H53 H 0.2775 0.9301 0.3972 0.175 Uiso 1 1 calc R . . . .
C54 C 0.3020(18) 0.8526(15) 0.4584(7) 0.127(9) Uani 1 1 d . U . . .
H54 H 0.3286 0.9057 0.4756 0.152 Uiso 1 1 calc R . . . .
C55 C 0.5398(7) 0.7234(9) 0.6165(4) 0.054(3) Uani 1 1 d . . . . .
C56 C 0.5922(9) 0.8082(11) 0.6125(6) 0.075(4) Uani 1 1 d . . . . .
C57 C 0.6758(11) 0.8083(14) 0.5978(7) 0.094(5) Uani 1 1 d . . . . .
C58 C 0.7180(11) 0.7237(14) 0.5858(8) 0.097(6) Uani 1 1 d . . . . .
C59 C 0.6702(12) 0.6356(12) 0.5893(7) 0.094(5) Uani 1 1 d . . . . .
C60 C 0.5859(10) 0.6384(11) 0.6037(6) 0.075(4) Uani 1 1 d . . . . .
O2A O 0.1884(14) 0.708(2) 0.7789(4) 0.0736(16) Uani 0.48(2) 1 d D . P A 1
C41A C 0.0503(13) 0.708(3) 0.7381(8) 0.0736(16) Uani 0.48(2) 1 d D U P A 1
C42A C -0.0433(14) 0.701(2) 0.7374(12) 0.0736(16) Uani 0.48(2) 1 d D U P A 1
H42A H -0.0773 0.7000 0.7082 0.088 Uiso 0.48(2) 1 calc R . P A 1
C43A C -0.0852(19) 0.696(2) 0.7811(10) 0.0736(16) Uani 0.48(2) 1 d D U P A 1
H43A H -0.1472 0.6888 0.7802 0.088 Uiso 0.48(2) 1 calc R . P A 1
C44A C -0.0372(17) 0.702(2) 0.8260(11) 0.0736(16) Uani 0.48(2) 1 d D U P A 1
H44A H -0.0674 0.7035 0.8543 0.088 Uiso 0.48(2) 1 calc R . P A 1
C46A C 0.0964(15) 0.706(3) 0.7836(8) 0.0736(16) Uani 0.48(2) 1 d D U P A 1
C45A C 0.0567(17) 0.705(2) 0.8280(10) 0.0736(16) Uani 0.48(2) 1 d D U P A 1
H45A H 0.0907 0.7058 0.8573 0.088 Uiso 0.48(2) 1 calc R . P A 1
Cl1 Cl 0.6481(16) 0.8022(19) 0.4616(7) 0.117(4) Uani 0.25 1 d D U P B 1
Cl2 Cl 0.5186(17) 0.652(2) 0.4530(7) 0.117(4) Uani 0.25 1 d D U P B 1
C61 C 0.536(2) 0.777(3) 0.472(3) 0.117(4) Uani 0.25 1 d D U P B 1
H61A H 0.4958 0.8218 0.4533 0.141 Uiso 0.25 1 calc R . P B 1
H61B H 0.5249 0.7842 0.5059 0.141 Uiso 0.25 1 calc R . P B 1
C62 C 0.542(4) 0.4322(19) 0.490(2) 0.117(4) Uani 0.25 1 d D U P C -2
H62A H 0.5987 0.4010 0.4992 0.141 Uiso 0.25 1 calc R . P C -2
H62B H 0.5245 0.4106 0.4569 0.141 Uiso 0.25 1 calc R . P C -2
O2B O 0.1670(13) 0.710(2) 0.7766(5) 0.0736(16) Uani 0.52(2) 1 d D . P A 2
C41B C 0.0321(12) 0.709(3) 0.7266(8) 0.0736(16) Uani 0.52(2) 1 d D . P A 2
C42B C -0.0606(12) 0.710(2) 0.7155(10) 0.0736(16) Uani 0.52(2) 1 d D . P A 2
H42B H -0.0878 0.7114 0.6844 0.088 Uiso 0.52(2) 1 calc R . P A 2
C43B C -0.1061(18) 0.7090(19) 0.7581(10) 0.0736(16) Uani 0.52(2) 1 d D . P A 2
H43B H -0.1683 0.7047 0.7545 0.088 Uiso 0.52(2) 1 calc R . P A 2
C44B C -0.0682(16) 0.714(2) 0.8055(11) 0.0736(16) Uani 0.52(2) 1 d D . P A 2
H44B H -0.1052 0.7186 0.8312 0.088 Uiso 0.52(2) 1 calc R . P A 2
C45B C 0.0251(16) 0.711(2) 0.8145(10) 0.0736(16) Uani 0.52(2) 1 d D . P A 2
H45B H 0.0524 0.7082 0.8456 0.088 Uiso 0.52(2) 1 calc R . P A 2
C46B C 0.0739(15) 0.714(2) 0.7731(9) 0.0736(16) Uani 0.52(2) 1 d D . P A 2
Cl3 Cl 0.5549(17) 0.5624(16) 0.4902(7) 0.117(4) Uani 0.25 1 d D U P C -2
Cl4 Cl 0.4604(17) 0.3922(16) 0.5283(7) 0.117(4) Uani 0.25 1 d D U P C -2

loop_
_atom_site_aniso_label
_atom_site_aniso_U_11
_atom_site_aniso_U_22
_atom_site_aniso_U_33
_atom_site_aniso_U_23
_atom_site_aniso_U_13
_atom_site_aniso_U_12
Au1 0.0421(2) 0.0451(3) 0.0670(3) 0.00040(18) -0.00689(19) -0.00164(16)
F1 0.046(4) 0.133(9) 0.153(9) -0.017(7) 0.004(5) 0.011(5)
F2 0.058(4) 0.072(5) 0.098(6) 0.010(4) -0.009(4) 0.010(3)
F3 0.062(4) 0.134(8) 0.080(5) 0.021(5) -0.017(4) -0.001(5)
F4 0.109(7) 0.141(9) 0.071(5) -0.012(5) -0.023(5) -0.024(7)
F5 0.143(9) 0.102(8) 0.091(7) -0.021(5) -0.027(6) 0.002(7)
F6 0.114(7) 0.059(4) 0.078(5) -0.009(4) -0.017(5) 0.011(4)
O1 0.049(4) 0.057(5) 0.075(5) 0.007(4) -0.014(4) -0.010(3)
N1 0.045(4) 0.032(4) 0.071(6) 0.001(4) -0.011(4) 0.002(3)
N2 0.051(5) 0.057(6) 0.073(7) 0.002(5) 0.001(4) 0.003(4)
C1 0.046(5) 0.036(5) 0.071(7) -0.004(4) 0.004(5) -0.006(4)
C2 0.041(5) 0.042(5) 0.087(9) 0.010(5) 0.001(5) 0.001(4)
C3 0.045(6) 0.073(8) 0.073(8) -0.003(6) 0.007(5) -0.005(5)
C4 0.074(8) 0.101(11) 0.065(8) -0.007(7) 0.003(7) 0.000(8)
C5 0.057(6) 0.035(5) 0.080(8) 0.002(5) -0.029(6) -0.002(4)
C6 0.055(6) 0.058(7) 0.056(7) 0.000(5) 0.003(5) -0.002(5)
C7 0.070(7) 0.052(6) 0.071(8) -0.004(5) 0.015(6) -0.001(5)
C8 0.065(7) 0.042(6) 0.068(7) 0.001(5) -0.003(5) -0.015(5)
C9 0.058(6) 0.034(5) 0.078(8) 0.007(5) -0.017(6) -0.003(4)
C10 0.046(5) 0.038(5) 0.066(7) 0.001(4) -0.004(5) -0.002(4)
C11 0.083(9) 0.075(9) 0.068(8) 0.005(7) -0.009(7) -0.022(7)
C12 0.117(15) 0.16(2) 0.077(11) -0.004(12) -0.018(10) -0.040(14)
C13 0.107(16) 0.25(4) 0.081(13) 0.014(16) -0.031(12) -0.034(19)
C14 0.13(2) 0.26(4) 0.101(17) 0.02(2) -0.056(15) -0.03(2)
C15 0.077(10) 0.145(17) 0.078(11) 0.011(10) -0.024(8) -0.030(10)
C16 0.074(9) 0.079(9) 0.083(10) 0.016(7) -0.023(7) -0.022(7)
C17 0.032(5) 0.069(7) 0.076(8) 0.006(6) 0.007(5) -0.002(4)
C18 0.057(7) 0.054(7) 0.086(9) 0.005(6) -0.008(6) 0.002(5)
C19 0.037(5) 0.061(7) 0.090(10) 0.010(6) -0.008(5) 0.002(5)
C20 0.039(6) 0.079(9) 0.103(11) -0.005(8) -0.017(6) 0.004(5)
C21 0.065(8) 0.081(10) 0.105(12) -0.006(8) 0.001(8) 0.007(7)
C22 0.039(6) 0.069(8) 0.129(14) -0.010(8) -0.002(7) 0.004(5)
C23 0.036(6) 0.099(11) 0.118(13) 0.009(9) -0.013(7) 0.002(6)
C24 0.059(8) 0.098(12) 0.102(12) 0.004(9) -0.012(7) 0.014(7)
C25 0.043(5) 0.056(6) 0.079(8) -0.004(6) -0.015(5) -0.006(5)
C26 0.045(5) 0.070(8) 0.078(8) 0.003(6) -0.008(5) -0.005(5)
C27 0.061(7) 0.096(11) 0.071(9) 0.011(8) -0.014(6) -0.013(7)
C28 0.073(8) 0.107(12) 0.061(8) 0.001(8) -0.019(6) -0.024(8)
C29 0.089(10) 0.089(11) 0.075(9) -0.015(8) -0.013(8) -0.014(8)
C30 0.080(8) 0.070(8) 0.072(9) -0.002(7) -0.012(7) -0.006(7)
Au2 0.0538(3) 0.0488(3) 0.0568(3) -0.00431(18) -0.00291(19) 0.00088(18)
F7 0.183(12) 0.157(11) 0.071(6) 0.024(7) -0.047(7) -0.025(10)
F8 0.081(5) 0.062(5) 0.168(10) -0.018(6) 0.029(6) -0.011(4)
F9 0.085(6) 0.096(8) 0.218(14) -0.015(8) 0.041(7) -0.033(6)
F10 0.069(6) 0.103(8) 0.214(14) 0.018(8) 0.050(7) 0.011(5)
F11 0.118(9) 0.081(7) 0.213(14) 0.000(7) 0.076(9) 0.028(6)
F12 0.089(6) 0.056(5) 0.154(9) 0.003(5) 0.039(6) 0.010(4)
N3 0.074(6) 0.037(5) 0.064(6) -0.003(4) 0.009(5) -0.005(4)
N4 0.073(7) 0.051(6) 0.068(7) -0.001(4) -0.010(5) -0.004(5)
C31 0.067(7) 0.045(6) 0.045(6) 0.004(4) 0.001(5) 0.000(5)
C32 0.101(10) 0.041(6) 0.065(8) -0.003(5) 0.007(7) -0.005(6)
C33 0.094(10) 0.053(7) 0.065(8) 0.004(6) 0.000(7) -0.002(6)
C34 0.084(9) 0.062(8) 0.085(10) -0.005(7) -0.012(7) 0.008(7)
C35 0.055(6) 0.036(5) 0.074(8) 0.001(5) 0.015(5) -0.002(4)
C36 0.052(6) 0.060(7) 0.094(10) -0.002(6) -0.010(6) -0.007(5)
C37 0.073(3) 0.044(2) 0.106(4) -0.001(3) 0.023(3) 0.002(2)
C38 0.073(3) 0.044(2) 0.106(4) -0.001(3) 0.023(3) 0.002(2)
C39 0.073(3) 0.044(2) 0.106(4) -0.001(3) 0.023(3) 0.002(2)
C40 0.068(7) 0.025(5) 0.085(9) 0.001(5) 0.004(6) -0.002(4)
C47 0.044(5) 0.069(8) 0.073(8) -0.007(6) -0.002(5) 0.008(5)
C48 0.062(7) 0.068(8) 0.065(8) 0.003(6) -0.003(6) -0.004(6)
C49 0.067(6) 0.074(5) 0.066(5) -0.002(4) -0.001(4) -0.003(5)
C50 0.097(9) 0.079(6) 0.071(6) 0.001(4) -0.011(5) -0.013(5)
C51 0.121(12) 0.085(6) 0.077(6) 0.003(4) -0.022(7) -0.018(7)
C52 0.149(14) 0.084(6) 0.068(6) 0.003(5) -0.023(8) -0.019(7)
C53 0.24(2) 0.095(7) 0.094(8) 0.019(6) -0.066(12) -0.051(10)
C54 0.20(2) 0.084(6) 0.086(7) 0.011(5) -0.050(10) -0.038(8)
C55 0.040(5) 0.067(7) 0.055(6) -0.006(5) 0.009(4) 0.005(5)
C56 0.063(7) 0.063(8) 0.098(11) -0.005(7) 0.008(7) 0.010(6)
C57 0.073(9) 0.084(11) 0.126(15) 0.002(10) 0.003(9) -0.008(8)
C58 0.070(9) 0.095(12) 0.129(15) 0.021(10) 0.038(9) 0.011(8)
C59 0.089(10) 0.065(9) 0.131(15) 0.010(9) 0.038(10) 0.027(8)
C60 0.076(8) 0.065(8) 0.086(10) 0.005(7) 0.011(7) 0.005(7)
O2A 0.073(3) 0.044(2) 0.106(4) -0.001(3) 0.023(3) 0.002(2)
C41A 0.073(3) 0.044(2) 0.106(4) -0.001(3) 0.023(3) 0.002(2)
C42A 0.073(3) 0.044(2) 0.106(4) -0.001(3) 0.023(3) 0.002(2)
C43A 0.073(3) 0.044(2) 0.106(4) -0.001(3) 0.023(3) 0.002(2)
C44A 0.073(3) 0.044(2) 0.106(4) -0.001(3) 0.023(3) 0.002(2)
C46A 0.073(3) 0.044(2) 0.106(4) -0.001(3) 0.023(3) 0.002(2)
C45A 0.073(3) 0.044(2) 0.106(4) -0.001(3) 0.023(3) 0.002(2)
Cl1 0.138(8) 0.142(12) 0.076(7) 0.003(6) 0.038(7) -0.013(8)
Cl2 0.138(8) 0.142(12) 0.076(7) 0.003(6) 0.038(7) -0.013(8)
C61 0.138(8) 0.142(12) 0.076(7) 0.003(6) 0.038(7) -0.013(8)
C62 0.138(8) 0.142(12) 0.076(7) 0.003(6) 0.038(7) -0.013(8)
O2B 0.073(3) 0.044(2) 0.106(4) -0.001(3) 0.023(3) 0.002(2)
C41B 0.073(3) 0.044(2) 0.106(4) -0.001(3) 0.023(3) 0.002(2)
C42B 0.073(3) 0.044(2) 0.106(4) -0.001(3) 0.023(3) 0.002(2)
C43B 0.073(3) 0.044(2) 0.106(4) -0.001(3) 0.023(3) 0.002(2)
C44B 0.073(3) 0.044(2) 0.106(4) -0.001(3) 0.023(3) 0.002(2)
C45B 0.073(3) 0.044(2) 0.106(4) -0.001(3) 0.023(3) 0.002(2)
C46B 0.073(3) 0.044(2) 0.106(4) -0.001(3) 0.023(3) 0.002(2)
Cl3 0.138(8) 0.142(12) 0.076(7) 0.003(6) 0.038(7) -0.013(8)
Cl4 0.138(8) 0.142(12) 0.076(7) 0.003(6) 0.038(7) -0.013(8)

loop_
_atom_type_symbol
_atom_type_description
_atom_type_scat_dispersion_real
_atom_type_scat_dispersion_imag
_atom_type_scat_source
C C 0.0181 0.0091 'International Tables Vol C Tables 4.2.6.8 and 6.1.1.4'
H H 0.0000 0.0000 'International Tables Vol C Tables 4.2.6.8 and 6.1.1.4'
Au Au -4.4197 7.2980 'International Tables Vol C Tables 4.2.6.8 and 6.1.1.4'
Cl Cl 0.3639 0.7018 'International Tables Vol C Tables 4.2.6.8 and 6.1.1.4'
F F 0.0727 0.0534 'International Tables Vol C Tables 4.2.6.8 and 6.1.1.4'
N N 0.0311 0.0180 'International Tables Vol C Tables 4.2.6.8 and 6.1.1.4'
O O 0.0492 0.0322 'International Tables Vol C Tables 4.2.6.8 and 6.1.1.4'

loop_
_exptl_crystal_face_index_h
_exptl_crystal_face_index_k
_exptl_crystal_face_index_l
_exptl_crystal_face_perp_dist
-1 0 1 0.0104
1 0 -1 0.0094
1 0 1 0.0216
-1 0 -1 0.0336
0 3 1 0.1138
0 -3 -1 0.1378
2 0 -5 0.0236
-2 0 5 0.0156

loop_
_geom_angle_atom_site_label_1
_geom_angle_atom_site_label_2
_geom_angle_atom_site_label_3
_geom_angle
C1 Au1 C5 81.2(5)
C1 Au1 C25 99.1(5)
C5 Au1 C25 174.7(4)
C17 Au1 C1 173.2(5)
C17 Au1 C5 92.1(5)
C17 Au1 C25 87.7(5)
C16 O1 C9 106.0(11)
C1 N1 C10 116.0(9)
C2 N1 C1 110.5(10)
C2 N1 C10 133.5(10)
C1 N2 C3 109.9(11)
C1 N2 C4 125.3(11)
C3 N2 C4 124.7(11)
N1 C1 Au1 114.7(8)
N2 C1 Au1 141.5(9)
N2 C1 N1 103.8(9)
N1 C2 H2 126.2
C3 C2 N1 107.7(11)
C3 C2 H2 126.2
N2 C3 H3 125.9
C2 C3 N2 108.2(11)
C2 C3 H3 125.9
N2 C4 H4A 109.5
N2 C4 H4B 109.5
N2 C4 H4C 109.5
H4A C4 H4B 109.5
H4A C4 H4C 109.5
H4B C4 H4C 109.5
C6 C5 Au1 129.8(9)
C6 C5 C10 118.7(11)
C10 C5 Au1 111.5(10)
C5 C6 H6 118.3
C5 C6 C7 123.4(11)
C7 C6 H6 118.3
C6 C7 H7 121.1
C6 C7 C8 117.8(12)
C8 C7 H7 121.1
C7 C8 C11 135.5(13)
C9 C8 C7 119.2(11)
C9 C8 C11 105.2(12)
O1 C9 C8 111.4(11)
C10 C9 O1 126.1(12)
C10 C9 C8 122.4(11)
C5 C10 N1 116.5(10)
C9 C10 N1 125.1(10)
C9 C10 C5 118.4(11)
C12 C11 C8 134.0(16)
C16 C11 C8 106.6(13)
C16 C11 C12 119.3(15)
C11 C12 H12 121.2
C13 C12 C11 118(2)
C13 C12 H12 121.2
C12 C13 H13 119.6
C14 C13 C12 121(2)
C14 C13 H13 119.6
C13 C14 H14 117.4
C13 C14 C15 125(2)
C15 C14 H14 117.4
C14 C15 H15 123.4
C16 C15 C14 113.1(19)
C16 C15 H15 123.4
O1 C16 C11 110.7(12)
C15 C16 O1 125.4(16)
C15 C16 C11 123.8(16)
C18 C17 Au1 177.4(12)
C17 C18 C19 177.4(15)
C20 C19 C18 121.3(12)
C20 C19 C24 118.7(13)
C24 C19 C18 120.0(14)
C19 C20 H20 118.2
C19 C20 C21 123.6(13)
C21 C20 H20 118.2
C20 C21 H21 122.4
C22 C21 C20 115.2(16)
C22 C21 H21 122.4
C21 C22 F1 116.7(17)
C23 C22 F1 119.0(13)
C23 C22 C21 124.3(14)
C22 C23 H23 120.5
C22 C23 C24 119.0(14)
C24 C23 H23 120.5
C19 C24 H24 120.4
C23 C24 C19 119.2(17)
C23 C24 H24 120.4
C26 C25 Au1 123.4(10)
C26 C25 C30 115.8(12)
C30 C25 Au1 120.6(9)
F2 C26 C25 121.3(12)
F2 C26 C27 115.0(12)
C27 C26 C25 123.7(14)
F3 C27 C26 123.4(16)
F3 C27 C28 118.1(13)
C26 C27 C28 118.2(14)
F4 C28 C27 119.8(15)
C29 C28 F4 119.2(16)
C29 C28 C27 120.8(13)
F5 C29 C28 120.4(14)
F5 C29 C30 120.8(16)
C28 C29 C30 118.7(16)
F6 C30 C25 120.0(12)
F6 C30 C29 117.4(14)
C29 C30 C25 122.6(14)
C31 Au2 C35 80.0(5)
C31 Au2 C55 100.6(5)
C35 Au2 C55 178.4(5)
C47 Au2 C31 171.3(5)
C47 Au2 C35 91.5(5)
C47 Au2 C55 88.0(5)
C31 N3 C40 119.1(10)
C32 N3 C31 108.6(11)
C32 N3 C40 132.3(12)
C31 N4 C33 110.8(12)
C31 N4 C34 127.4(12)
C33 N4 C34 121.6(12)
N3 C31 Au2 113.2(8)
N4 C31 Au2 139.4(10)
N4 C31 N3 107.4(10)
N3 C32 H32 125.9
N3 C32 C33 108.2(13)
C33 C32 H32 125.9
N4 C33 H33 127.5
C32 C33 N4 104.9(12)
C32 C33 H33 127.5
N4 C34 H34A 109.5
N4 C34 H34B 109.5
N4 C34 H34C 109.5
H34A C34 H34B 109.5
H34A C34 H34C 109.5
H34B C34 H34C 109.5
C36 C35 Au2 129.3(10)
C36 C35 C40 117.0(12)
C40 C35 Au2 113.7(9)
C35 C36 H36 118.8
C37 C36 C35 122.4(15)
C37 C36 H36 118.8
C36 C37 H37 120.4
C36 C37 C38 119.3(15)
C38 C37 H37 120.4
C37 C38 C41A 142.8(17)
C37 C38 C41B 126.7(17)
C39 C38 C37 119.5(13)
C39 C38 C41A 97.6(16)
C39 C38 C41B 113.7(17)
C38 C39 C40 121.5(13)
C38 C39 O2A 121.3(14)
C38 C39 O2B 108.0(14)
O2A C39 C40 117.2(16)
O2B C39 C40 130.5(16)
C35 C40 N3 114.0(11)
C39 C40 N3 125.7(13)
C39 C40 C35 120.2(12)
C48 C47 Au2 175.0(12)
C47 C48 C49 177.2(15)
C50 C49 C48 122.8(14)
C50 C49 C54 115.7(14)
C54 C49 C48 121.5(14)
C49 C50 H50 119.2
C49 C50 C51 121.6(16)
C51 C50 H50 119.2
C50 C51 H51 120.3
C52 C51 C50 119.4(16)
C52 C51 H51 120.3
F7 C52 C53 119.0(17)
C51 C52 F7 118.9(16)
C51 C52 C53 121.9(17)
C52 C53 H53 121.4
C54 C53 C52 117.3(19)
C54 C53 H53 121.4
C49 C54 H54 118.2
C53 C54 C49 123.6(18)
C53 C54 H54 118.2
C56 C55 Au2 126.0(9)
C60 C55 Au2 123.0(10)
C60 C55 C56 111.0(11)
F8 C56 C55 118.6(11)
C57 C56 F8 116.8(14)
C57 C56 C55 124.6(14)
C56 C57 F9 121.6(16)
C56 C57 C58 122.3(17)
C58 C57 F9 116.1(16)
F10 C58 C59 120.6(16)
C57 C58 F10 122.8(17)
C57 C58 C59 116.6(14)
F11 C59 C58 118.6(14)
C60 C59 F11 121.8(16)
C60 C59 C58 119.5(14)
F12 C60 C55 117.2(12)
C59 C60 F12 116.7(13)
C59 C60 C55 126.0(14)
C46A O2A C39 99.8(15)
C42A C41A C38 132(2)
C46A C41A C38 110.9(18)
C46A C41A C42A 116.4(19)
C41A C42A H42A 120.3
C43A C42A C41A 119(2)
C43A C42A H42A 120.3
C42A C43A H43A 118.8
C44A C43A C42A 122(3)
C44A C43A H43A 118.8
C43A C44A H44A 120.2
C43A C44A C45A 120(3)
C45A C44A H44A 120.2
O2A C46A C41A 110.3(17)
O2A C46A C45A 124.1(18)
C41A C46A C45A 125.5(19)
C44A C45A C46A 116(2)
C44A C45A H45A 121.8
C46A C45A H45A 121.8
Cl1 C61 Cl2 104.8(19)
Cl1 C61 H61A 110.8
Cl1 C61 H61B 110.8
Cl2 C61 H61A 110.8
Cl2 C61 H61B 110.8
H61A C61 H61B 108.9
H62A C62 H62B 107.9
Cl3 C62 H62A 109.2
Cl3 C62 H62B 109.2
Cl3 C62 Cl4 112.2(9)
Cl4 C62 H62A 109.2
Cl4 C62 H62B 109.2
C46B O2B C39 103.7(16)
C42B C41B C38 137(2)
C46B C41B C38 97.7(16)
C46B C41B C42B 125.5(18)
C41B C42B H42B 125.1
C41B C42B C43B 110(2)
C43B C42B H42B 125.1
C42B C43B H43B 116.4
C42B C43B C44B 127(2)
C44B C43B H43B 116.4
C43B C44B H44B 119.8
C43B C44B C45B 120(2)
C45B C44B H44B 119.8
C44B C45B H45B 122.7
C46B C45B C44B 115(2)
C46B C45B H45B 122.7
O2B C46B C41B 116.7(17)
O2B C46B C45B 120.9(18)
C41B C46B C45B 122.0(19)

loop_
_geom_bond_atom_site_label_1
_geom_bond_atom_site_label_2
_geom_bond_distance
Au1 C1 2.025(11)
Au1 C5 2.075(12)
Au1 C17 1.987(10)
Au1 C25 2.090(12)
F1 C22 1.375(16)
F2 C26 1.348(16)
F3 C27 1.334(17)
F4 C28 1.368(15)
F5 C29 1.356(19)
F6 C30 1.365(16)
O1 C9 1.376(14)
O1 C16 1.371(18)
N1 C1 1.389(14)
N1 C2 1.357(14)
N1 C10 1.425(15)
N2 C1 1.331(16)
N2 C3 1.401(15)
N2 C4 1.468(17)
C2 H2 0.9300
C2 C3 1.290(18)
C3 H3 0.9300
C4 H4A 0.9600
C4 H4B 0.9600
C4 H4C 0.9600
C5 C6 1.364(18)
C5 C10 1.422(16)
C6 H6 0.9300
C6 C7 1.378(18)
C7 H7 0.9300
C7 C8 1.412(18)
C8 C9 1.384(18)
C8 C11 1.436(18)
C9 C10 1.370(16)
C11 C12 1.42(2)
C11 C16 1.38(2)
C12 H12 0.9300
C12 C13 1.37(3)
C13 H13 0.9300
C13 C14 1.31(4)
C14 H14 0.9300
C14 C15 1.43(3)
C15 H15 0.9300
C15 C16 1.36(2)
C17 C18 1.196(18)
C18 C19 1.438(18)
C19 C20 1.34(2)
C19 C24 1.406(19)
C20 H20 0.9300
C20 C21 1.41(2)
C21 H21 0.9300
C21 C22 1.36(2)
C22 C23 1.35(2)
C23 H23 0.9300
C23 C24 1.39(2)
C24 H24 0.9300
C25 C26 1.380(17)
C25 C30 1.382(19)
C26 C27 1.362(19)
C27 C28 1.38(2)
C28 C29 1.37(2)
C29 C30 1.38(2)
Au2 C31 2.056(11)
Au2 C35 2.061(11)
Au2 C47 1.994(14)
Au2 C55 2.067(10)
F7 C52 1.355(19)
F8 C56 1.356(16)
F9 C57 1.361(19)
F10 C58 1.349(18)
F11 C59 1.355(17)
F12 C60 1.365(17)
N3 C31 1.357(16)
N3 C32 1.354(17)
N3 C40 1.410(16)
N4 C31 1.300(15)
N4 C33 1.388(18)
N4 C34 1.471(19)
C32 H32 0.9300
C32 C33 1.36(2)
C33 H33 0.9300
C34 H34A 0.9600
C34 H34B 0.9600
C34 H34C 0.9600
C35 C36 1.393(17)
C35 C40 1.409(18)
C36 H36 0.9300
C36 C37 1.39(2)
C37 H37 0.9300
C37 C38 1.40(2)
C38 C39 1.36(2)
C38 C41A 1.45(2)
C38 C41B 1.45(2)
C39 C40 1.399(19)
C39 O2A 1.391(13)
C39 O2B 1.390(13)
C47 C48 1.165(18)
C48 C49 1.439(19)
C49 C50 1.35(2)
C49 C54 1.40(2)
C50 H50 0.9300
C50 C51 1.41(2)
C51 H51 0.9300
C51 C52 1.31(2)
C52 C53 1.37(3)
C53 H53 0.9300
C53 C54 1.36(2)
C54 H54 0.9300
C55 C56 1.387(19)
C55 C60 1.387(18)
C56 C57 1.34(2)
C57 C58 1.35(2)
C58 C59 1.38(2)
C59 C60 1.35(2)
O2A C46A 1.389(13)
C41A C42A 1.401(5)
C41A C46A 1.401(5)
C42A H42A 0.9300
C42A C43A 1.400(5)
C43A H43A 0.9300
C43A C44A 1.400(5)
C44A H44A 0.9300
C44A C45A 1.400(5)
C46A C45A 1.401(5)
C45A H45A 0.9300
Cl1 C61 1.756(10)
Cl2 C61 1.761(10)
C61 H61A 0.9700
C61 H61B 0.9700
C62 H62A 0.9700
C62 H62B 0.9700
C62 Cl3 1.754(10)
C62 Cl4 1.757(10)
O2B C46B 1.390(13)
C41B C42B 1.400(5)
C41B C46B 1.399(5)
C42B H42B 0.9300
C42B C43B 1.400(5)
C43B H43B 0.9300
C43B C44B 1.401(5)
C44B H44B 0.9300
C44B C45B 1.402(5)
C45B H45B 0.9300
C45B C46B 1.400(5)

loop_
_geom_torsion_atom_site_label_1
_geom_torsion_atom_site_label_2
_geom_torsion_atom_site_label_3
_geom_torsion_atom_site_label_4
_geom_torsion
Au1 C5 C6 C7 177.3(9)
Au1 C5 C10 N1 3.2(11)
Au1 C5 C10 C9 -179.3(8)
Au1 C25 C26 F2 6.0(17)
Au1 C25 C26 C27 -174.7(11)
Au1 C25 C30 F6 -5.1(19)
Au1 C25 C30 C29 173.7(12)
F1 C22 C23 C24 -178.5(15)
F2 C26 C27 F3 -3(2)
F2 C26 C27 C28 -177.8(13)
F3 C27 C28 F4 6(2)
F3 C27 C28 C29 -179.6(14)
F4 C28 C29 F5 -3(2)
F4 C28 C29 C30 178.0(14)
F5 C29 C30 F6 -1(2)
F5 C29 C30 C25 -179.4(15)
O1 C9 C10 N1 -4.6(17)
O1 C9 C10 C5 178.1(10)
N1 C2 C3 N2 -0.5(14)
C1 N1 C2 C3 1.5(13)
C1 N1 C10 C5 0.1(13)
C1 N1 C10 C9 -177.2(10)
C1 N2 C3 C2 -0.7(15)
C2 N1 C1 Au1 179.6(7)
C2 N1 C1 N2 -1.9(11)
C2 N1 C10 C5 176.0(10)
C2 N1 C10 C9 -1.3(18)
C3 N2 C1 Au1 179.3(10)
C3 N2 C1 N1 1.5(12)
C4 N2 C1 Au1 4(2)
C4 N2 C1 N1 -174.3(12)
C4 N2 C3 C2 175.2(12)
C5 C6 C7 C8 2.8(19)
C6 C5 C10 N1 -177.3(9)
C6 C5 C10 C9 0.2(15)
C6 C7 C8 C9 -1.7(17)
C6 C7 C8 C11 -177.2(14)
C7 C8 C9 O1 -177.7(10)
C7 C8 C9 C10 0.0(17)
C7 C8 C11 C12 1(3)
C7 C8 C11 C16 176.5(14)
C8 C9 C10 N1 178.1(10)
C8 C9 C10 C5 0.8(16)
C8 C11 C12 C13 178(2)
C8 C11 C16 O1 0.0(17)
C8 C11 C16 C15 -179.3(16)
C9 O1 C16 C11 -0.6(15)
C9 O1 C16 C15 178.7(16)
C9 C8 C11 C12 -175(2)
C9 C8 C11 C16 0.6(15)
C10 N1 C1 Au1 -3.6(11)
C10 N1 C1 N2 174.9(8)
C10 N1 C2 C3 -174.5(11)
C10 C5 C6 C7 -2.1(18)
C11 C8 C9 O1 -1.0(13)
C11 C8 C9 C10 176.7(11)
C11 C12 C13 C14 -1(5)
C12 C11 C16 O1 176.7(15)
C12 C11 C16 C15 -3(3)
C12 C13 C14 C15 -1(6)
C13 C14 C15 C16 1(5)
C14 C15 C16 O1 -178(2)
C14 C15 C16 C11 1(3)
C16 O1 C9 C8 1.0(13)
C16 O1 C9 C10 -176.5(11)
C16 C11 C12 C13 3(3)
C18 C19 C20 C21 -178.1(14)
C18 C19 C24 C23 179.5(14)
C19 C20 C21 C22 -1(2)
C20 C19 C24 C23 0(2)
C20 C21 C22 F1 179.8(14)
C20 C21 C22 C23 -1(3)
C21 C22 C23 C24 3(3)
C22 C23 C24 C19 -2(3)
C24 C19 C20 C21 2(2)
C25 C26 C27 F3 177.8(13)
C25 C26 C27 C28 3(2)
C26 C25 C30 F6 -179.8(12)
C26 C25 C30 C29 -1(2)
C26 C27 C28 F4 -179.1(13)
C26 C27 C28 C29 -4(2)
C27 C28 C29 F5 -177.8(15)
C27 C28 C29 C30 3(3)
C28 C29 C30 F6 178.3(14)
C28 C29 C30 C25 -1(3)
C30 C25 C26 F2 -179.5(12)
C30 C25 C26 C27 0(2)
Au2 C35 C36 C37 -177.4(9)
Au2 C35 C40 N3 -1.2(11)
Au2 C35 C40 C39 176.1(8)
Au2 C55 C56 F8 1(2)
Au2 C55 C56 C57 -179.0(14)
Au2 C55 C60 F12 -2.3(19)
Au2 C55 C60 C59 179.9(15)
F7 C52 C53 C54 175(2)
F8 C56 C57 F9 -2(3)
F8 C56 C57 C58 178.7(18)
F9 C57 C58 F10 0(3)
F9 C57 C58 C59 -179.2(18)
F10 C58 C59 F11 0(3)
F10 C58 C59 C60 -178.5(18)
F11 C59 C60 F12 3(3)
F11 C59 C60 C55 -179.0(16)
N3 C32 C33 N4 -2.8(14)
C31 N3 C32 C33 2.2(13)
C31 N3 C40 C35 0.7(14)
C31 N3 C40 C39 -176.4(11)
C31 N4 C33 C32 2.5(14)
C32 N3 C31 Au2 180.0(7)
C32 N3 C31 N4 -0.6(13)
C32 N3 C40 C35 -179.1(11)
C32 N3 C40 C39 3.8(19)
C33 N4 C31 Au2 177.9(10)
C33 N4 C31 N3 -1.2(13)
C34 N4 C31 Au2 3(2)
C34 N4 C31 N3 -176.0(11)
C34 N4 C33 C32 177.7(11)
C35 C36 C37 C38 -1.0(19)
C36 C35 C40 N3 178.7(10)
C36 C35 C40 C39 -4.0(16)
C36 C37 C38 C39 0.6(19)
C36 C37 C38 C41A 176(3)
C36 C37 C38 C41B 177(2)
C37 C38 C39 C40 -2.1(19)
C37 C38 C39 O2A 177.2(18)
C37 C38 C39 O2B 176.4(16)
C37 C38 C41A C42A 9(6)
C37 C38 C41A C46A -178(2)
C37 C38 C41B C42B 3(5)
C37 C38 C41B C46B -174.5(18)
C38 C39 C40 N3 -179.3(11)
C38 C39 C40 C35 3.8(18)
C38 C39 O2A C46A 2(3)
C38 C39 O2B C46B -1(2)
C38 C41A C42A C43A 174(3)
C38 C41A C46A O2A 3(4)
C38 C41A C46A C45A -179(3)
C38 C41B C42B C43B 178(3)
C38 C41B C46B O2B -3(3)
C38 C41B C46B C45B -176(3)
C39 C38 C41A C42A -174(4)
C39 C38 C41A C46A -2(3)
C39 C38 C41B C42B 180(4)
C39 C38 C41B C46B 2(3)
C39 O2A C46A C41A -3(3)
C39 O2A C46A C45A 179(3)
C39 O2B C46B C41B 3(3)
C39 O2B C46B C45B 176(3)
C40 N3 C31 Au2 0.2(12)
C40 N3 C31 N4 179.6(9)
C40 N3 C32 C33 -178.0(11)
C40 C35 C36 C37 2.7(18)
C40 C39 O2A C46A -178.6(18)
C40 C39 O2B C46B 176.9(18)
C48 C49 C50 C51 -179.9(16)
C48 C49 C54 C53 177(2)
C49 C50 C51 C52 -1(3)
C50 C49 C54 C53 -2(4)
C50 C51 C52 F7 -177.3(19)
C50 C51 C52 C53 7(4)
C51 C52 C53 C54 -9(4)
C52 C53 C54 C49 7(5)
C54 C49 C50 C51 -1(3)
C55 C56 C57 F9 178.6(16)
C55 C56 C57 C58 -1(3)
C56 C55 C60 F12 178.1(13)
C56 C55 C60 C59 0(2)
C56 C57 C58 F10 179.3(19)
C56 C57 C58 C59 0(3)
C57 C58 C59 F11 178.7(19)
C57 C58 C59 C60 0(3)
C58 C59 C60 F12 -178.6(17)
C58 C59 C60 C55 -1(3)
C60 C55 C56 F8 -179.0(14)
C60 C55 C56 C57 1(2)
O2A C39 C40 N3 1(2)
O2A C39 C40 C35 -175.5(17)
O2A C46A C45A C44A -180(3)
C41A C38 C39 C40 -179.5(19)
C41A C38 C39 O2A 0(2)
C41A C42A C43A C44A 3(4)
C41A C46A C45A C44A 3(5)
C42A C41A C46A O2A 177(3)
C42A C41A C46A C45A -5(5)
C42A C43A C44A C45A -5(4)
C43A C44A C45A C46A 2(4)
C46A C41A C42A C43A 2(5)
O2B C39 C40 N3 3(2)
O2B C39 C40 C35 -174.2(19)
C41B C38 C39 C40 -179.1(19)
C41B C38 C39 O2B -1(2)
C41B C42B C43B C44B 5(4)
C42B C41B C46B O2B 179(3)
C42B C41B C46B C45B 6(5)
C42B C43B C44B C45B -6(4)
C43B C44B C45B C46B 6(4)
C44B C45B C46B O2B -179(3)
C44B C45B C46B C41B -6(4)
C46B C41B C42B C43B -5(4)
